data_7113253
loop_
_publ_author_name
'Koutsaplis, Magdaline'
'Andrews, Philip C.'
'Bull, Steven D.'
'Duggan, Peter J.'
'Fraser, Benjamin H.'
'Jensen, Paul'

_publ_section_title
;
 A new diastereoselective aza-allyl conjugate addition--Michael
 addition--ring closure reaction sequence and its application in the
 construction of six contiguous stereogenic centres
;
_journal_coden_ASTM CHCOFS
_journal_issue 34
_journal_name_full
;
 Chemical Communications (Cambridge, United Kingdom)
;
_journal_page_first 3580
_journal_page_last 3582
_journal_paper_doi 10.1039/b707707f
_journal_year 2007
_chemical_absolute_configuration syn
_chemical_formula_moiety 'C37 H47 N O4'
_chemical_formula_sum 'C37 H47 N O4'
_chemical_formula_weight 569.76
_space_group_IT_number 19
_symmetry_cell_setting orthorhombic
_symmetry_Int_Tables_number 19
_symmetry_space_group_name_Hall 'P 2ac 2ab'
_symmetry_space_group_name_H-M 'P 21 21 21'
_atom_sites_solution_hydrogens geom
_atom_sites_solution_primary direct
_atom_sites_solution_secondary difmap
_audit_creation_method SHELXL-97
_cell_angle_alpha 90.00
_cell_angle_beta 90.00
_cell_angle_gamma 90.00
_cell_formula_units_Z 4
_cell_length_a 5.8650(2)
_cell_length_b 19.1247(7)
_cell_length_c 29.4680(11)
_cell_measurement_reflns_used 5421
_cell_measurement_temperature 150(2)
_cell_measurement_theta_max 26.8456
_cell_measurement_theta_min 2.7649
_cell_volume 3305.3(2)
_computing_cell_refinement 'SAINT Ver. 6.45A (Bruker-AXS, 2004)'
_computing_data_collection 'APEX2 Ver. 2.1-RC13 (Bruker-AXS, 2006)'
_computing_data_reduction 'SAINT Ver. 6.45A'
_computing_molecular_graphics
;
X-Seed (Barbour, 2001), SHELXTL Ver. 6.14 (Bruker-AXS, 2003)
;
_computing_publication_material 'modiCIFer-12162005 (Guzei, 2005)'
_computing_structure_refinement 'SHELXL-97 (Sheldrick, 1997)'
_computing_structure_solution 'SHELXS-97 (Sheldrick, 1990)'
_diffrn_ambient_temperature 150(2)
_diffrn_crystal_treatment
;
attached with Exxon Paratone N, to a short length
of fibre supported on a thin piece of copper wire
inserted in a copper mounting pin. The crystal was
quenched in a cold nitrogen gas stream from an
Oxford Cryosystems Cryostream.
;
_diffrn_measured_fraction_theta_full 0.990
_diffrn_measured_fraction_theta_max 0.990
_diffrn_measurement_device_type 'Bruker-Nonius FR591 Kappa APEX II'
_diffrn_measurement_method '\w and \f'
_diffrn_radiation_monochromator graphite
_diffrn_radiation_source 'fine-focus rotating anode'
_diffrn_radiation_type MoK\a
_diffrn_radiation_wavelength 0.71073
_diffrn_reflns_av_R_equivalents 0.0377
_diffrn_reflns_av_sigmaI/netI 0.0331
_diffrn_reflns_limit_h_max 7
_diffrn_reflns_limit_h_min -7
_diffrn_reflns_limit_k_max 24
_diffrn_reflns_limit_k_min -20
_diffrn_reflns_limit_l_max 38
_diffrn_reflns_limit_l_min -36
_diffrn_reflns_number 20518
_diffrn_reflns_theta_full 27.47
_diffrn_reflns_theta_max 27.47
_diffrn_reflns_theta_min 2.96
_diffrn_standards_number 0
_exptl_absorpt_coefficient_mu 0.073
_exptl_absorpt_correction_T_max 0.998
_exptl_absorpt_correction_T_min 0.844
_exptl_absorpt_correction_type multi-scan
_exptl_absorpt_process_details
;
SADABS Ver. 2.10 (Bruker-AXS, 2004)
;
_exptl_crystal_colour colorless
_exptl_crystal_density_diffrn 1.145
_exptl_crystal_density_method 'not measured'
_exptl_crystal_description needle
_exptl_crystal_F_000 1232
_exptl_crystal_size_max 0.32
_exptl_crystal_size_mid 0.04
_exptl_crystal_size_min 0.03
_refine_diff_density_max 0.171
_refine_diff_density_min -0.192
_refine_diff_density_rms 0.034
_refine_ls_extinction_method none
_refine_ls_goodness_of_fit_ref 1.028
_refine_ls_hydrogen_treatment mixed
_refine_ls_matrix_type full
_refine_ls_number_parameters 393
_refine_ls_number_reflns 4289
_refine_ls_number_restraints 0
_refine_ls_restrained_S_all 1.028
_refine_ls_R_factor_all 0.0525
_refine_ls_R_factor_gt 0.0363
_refine_ls_shift/su_max 0.000
_refine_ls_shift/su_mean 0.000
_refine_ls_structure_factor_coef Fsqd
_refine_ls_weighting_details 'calc w=1/[\s^2^(Fo^2^)+(0.0363P)^2^+0.4924P] where P=(Fo^2^+2Fc^2^)/3'
_refine_ls_weighting_scheme calc
_refine_ls_wR_factor_gt 0.0752
_refine_ls_wR_factor_ref 0.0820
_reflns_number_gt 3515
_reflns_number_total 4289
_reflns_threshold_expression I>2\s(I)
_cod_duplicate_entry 7102104
_cod_data_source_file b707707f.txt
_cod_data_source_block pca06pj1
_cod_depositor_comments
;
The following automatic conversions were performed:

'_symmetry_cell_setting' value 'Orthorhombic' changed to
'orthorhombic' according to
/usr/data/users/saulius/automatic-downloads/retrospective/RSC/lib/dictionaries/cif_core.dic
dictionary named 'cif_core.dic' version 2.4.2 from 2011-04-26.

Automatic conversion script
Id: cif_fix_values 2281 2013-09-26 08:29:07Z andrius 
;
_cod_original_sg_symbol_Hall 'P 2ac 2ab '
_cod_original_sg_symbol_H-M 'P 21 21 21 '
_cod_database_code 7113253

loop_
_symmetry_equiv_pos_as_xyz
'x, y, z'
'-x+1/2, -y, z+1/2'
'x+1/2, -y+1/2, -z'
'-x, y+1/2, -z+1/2'

loop_
_atom_site_label
_atom_site_type_symbol
_atom_site_fract_x
_atom_site_fract_y
_atom_site_fract_z
_atom_site_U_iso_or_equiv
_atom_site_adp_type
_atom_site_occupancy
_atom_site_symmetry_multiplicity
_atom_site_calc_flag
_atom_site_refinement_flags
O1 O 0.4973(2) -0.07522(6) 0.04051(4) 0.0247(3) Uani 1 1 d .
O2 O 0.2009(2) -0.03534(7) 0.08291(5) 0.0283(3) Uani 1 1 d .
O3 O 1.0597(2) 0.16044(7) 0.16347(5) 0.0329(3) Uani 1 1 d .
O4 O 0.6825(2) 0.18491(6) 0.15723(5) 0.0254(3) Uani 1 1 d .
N1 N 0.5350(3) 0.05856(8) 0.22034(5) 0.0244(3) Uani 1 1 d .
H1 H 0.447(4) 0.0802(11) 0.1997(7) 0.029 Uiso 1 1 d .
C1 C 0.2384(4) -0.04203(12) -0.02104(8) 0.0452(6) Uani 1 1 d .
H1A H 0.1152 -0.0250 -0.0015 0.068 Uiso 1 1 calc R
H1B H 0.1745 -0.0582 -0.0499 0.068 Uiso 1 1 calc R
H1C H 0.3467 -0.0040 -0.0268 0.068 Uiso 1 1 calc R
C2 C 0.5479(4) -0.13188(13) -0.02812(8) 0.0445(6) Uani 1 1 d .
H2A H 0.6601 -0.0953 -0.0347 0.067 Uiso 1 1 calc R
H2B H 0.4807 -0.1486 -0.0566 0.067 Uiso 1 1 calc R
H2C H 0.6231 -0.1708 -0.0125 0.067 Uiso 1 1 calc R
C3 C 0.1998(5) -0.15898(12) 0.01860(8) 0.0451(6) Uani 1 1 d .
H3A H 0.2847 -0.1929 0.0369 0.068 Uiso 1 1 calc R
H3B H 0.1320 -0.1827 -0.0076 0.068 Uiso 1 1 calc R
H3C H 0.0787 -0.1380 0.0371 0.068 Uiso 1 1 calc R
C4 C 0.3605(4) -0.10211(10) 0.00222(7) 0.0300(5) Uani 1 1 d .
C5 C 0.4031(3) -0.04526(9) 0.07709(6) 0.0216(4) Uani 1 1 d .
C6 C 0.5860(3) -0.02647(9) 0.11121(6) 0.0207(4) Uani 1 1 d .
H6 H 0.7359 -0.0426 0.0989 0.025 Uiso 1 1 calc R
C7 C 0.5998(3) 0.05358(9) 0.11838(6) 0.0203(4) Uani 1 1 d .
H7 H 0.453(4) 0.0691(10) 0.1317(6) 0.024 Uiso 1 1 d .
C8 C 0.6282(3) 0.09186(9) 0.07339(6) 0.0219(4) Uani 1 1 d .
C9 C 0.4523(4) 0.13338(10) 0.05639(7) 0.0291(4) Uani 1 1 d .
H9 H 0.3166 0.1390 0.0736 0.035 Uiso 1 1 calc R
C10 C 0.4727(4) 0.16655(11) 0.01468(7) 0.0352(5) Uani 1 1 d .
H10 H 0.3512 0.1946 0.0036 0.042 Uiso 1 1 calc R
C11 C 0.6688(4) 0.15896(11) -0.01074(7) 0.0357(5) Uani 1 1 d .
H11 H 0.6824 0.1816 -0.0393 0.043 Uiso 1 1 calc R
C12 C 0.8458(4) 0.11812(11) 0.00563(7) 0.0332(5) Uani 1 1 d .
H12 H 0.9813 0.1130 -0.0117 0.040 Uiso 1 1 calc R
C13 C 0.8258(3) 0.08459(10) 0.04740(7) 0.0278(4) Uani 1 1 d .
H13 H 0.9477 0.0565 0.0583 0.033 Uiso 1 1 calc R
C14 C 0.7962(3) 0.06615(9) 0.15228(6) 0.0212(4) Uani 1 1 d .
H14 H 0.9328 0.0417 0.1396 0.025 Uiso 1 1 calc R
C15 C 0.8636(3) 0.14221(10) 0.15825(6) 0.0235(4) Uani 1 1 d .
C16 C 0.7110(3) 0.26204(10) 0.15638(8) 0.0295(4) Uani 1 1 d .
C17 C 0.4657(4) 0.28701(11) 0.15124(9) 0.0423(6) Uani 1 1 d .
H17A H 0.4030 0.2696 0.1226 0.063 Uiso 1 1 calc R
H17B H 0.4621 0.3382 0.1513 0.063 Uiso 1 1 calc R
H17C H 0.3741 0.2693 0.1766 0.063 Uiso 1 1 calc R
C18 C 0.8133(4) 0.28753(11) 0.20075(8) 0.0415(6) Uani 1 1 d .
H18A H 0.7194 0.2712 0.2261 0.062 Uiso 1 1 calc R
H18B H 0.8181 0.3388 0.2008 0.062 Uiso 1 1 calc R
H18C H 0.9683 0.2691 0.2039 0.062 Uiso 1 1 calc R
C19 C 0.8507(4) 0.28246(12) 0.11481(8) 0.0398(5) Uani 1 1 d .
H19A H 1.0067 0.2648 0.1181 0.060 Uiso 1 1 calc R
H19B H 0.8540 0.3335 0.1120 0.060 Uiso 1 1 calc R
H19C H 0.7813 0.2622 0.0876 0.060 Uiso 1 1 calc R
C20 C 0.7427(3) 0.03047(9) 0.19855(6) 0.0237(4) Uani 1 1 d .
H20 H 0.8740 0.0396 0.2194 0.028 Uiso 1 1 calc R
C21 C 0.5745(3) 0.10658(10) 0.25867(6) 0.0239(4) Uani 1 1 d .
H21 H 0.7137 0.1351 0.2522 0.029 Uiso 1 1 calc R
C22 C 0.3697(4) 0.15554(11) 0.26241(7) 0.0320(5) Uani 1 1 d .
H22A H 0.3604 0.1847 0.2351 0.048 Uiso 1 1 calc R
H22B H 0.3873 0.1855 0.2892 0.048 Uiso 1 1 calc R
H22C H 0.2299 0.1278 0.2653 0.048 Uiso 1 1 calc R
C23 C 0.6133(3) 0.06524(10) 0.30209(6) 0.0255(4) Uani 1 1 d .
C24 C 0.4429(4) 0.02221(10) 0.31963(7) 0.0314(5) Uani 1 1 d .
H24 H 0.3023 0.0178 0.3039 0.038 Uiso 1 1 calc R
C25 C 0.4758(4) -0.01425(11) 0.35970(7) 0.0387(5) Uani 1 1 d .
H25 H 0.3567 -0.0426 0.3715 0.046 Uiso 1 1 calc R
C26 C 0.6825(5) -0.00959(12) 0.38270(8) 0.0453(6) Uani 1 1 d .
H26 H 0.7057 -0.0350 0.4100 0.054 Uiso 1 1 calc R
C27 C 0.8532(4) 0.03219(13) 0.36543(8) 0.0436(6) Uani 1 1 d .
H27 H 0.9949 0.0356 0.3809 0.052 Uiso 1 1 calc R
C28 C 0.8186(4) 0.06942(11) 0.32537(7) 0.0319(5) Uani 1 1 d .
H28 H 0.9374 0.0981 0.3138 0.038 Uiso 1 1 calc R
C29 C 0.7277(3) -0.04911(9) 0.19099(6) 0.0255(4) Uani 1 1 d .
H29 H 0.8766 -0.0646 0.1779 0.031 Uiso 1 1 calc R
C30 C 0.6934(4) -0.08871(10) 0.23559(7) 0.0369(5) Uani 1 1 d .
H30A H 0.5422 -0.0780 0.2479 0.055 Uiso 1 1 calc R
H30B H 0.8107 -0.0744 0.2574 0.055 Uiso 1 1 calc R
H30C H 0.7055 -0.1391 0.2300 0.055 Uiso 1 1 calc R
C31 C 0.5408(3) -0.06622(9) 0.15602(6) 0.0222(4) Uani 1 1 d .
H31 H 0.3922 -0.0493 0.1685 0.027 Uiso 1 1 calc R
C32 C 0.5166(3) -0.14419(9) 0.14612(6) 0.0240(4) Uani 1 1 d .
C33 C 0.3171(4) -0.17999(10) 0.15656(8) 0.0340(5) Uani 1 1 d .
H33 H 0.1977 -0.1564 0.1721 0.041 Uiso 1 1 calc R
C34 C 0.2896(4) -0.24979(11) 0.14466(8) 0.0430(6) Uani 1 1 d .
H34 H 0.1518 -0.2734 0.1519 0.052 Uiso 1 1 calc R
C35 C 0.4613(5) -0.28494(11) 0.12240(8) 0.0411(6) Uani 1 1 d .
H35 H 0.4420 -0.3325 0.1140 0.049 Uiso 1 1 calc R
C36 C 0.6616(5) -0.25036(11) 0.11242(7) 0.0391(5) Uani 1 1 d .
H36 H 0.7812 -0.2746 0.0974 0.047 Uiso 1 1 calc R
C37 C 0.6904(4) -0.18063(10) 0.12410(7) 0.0323(5) Uani 1 1 d .
H37 H 0.8294 -0.1576 0.1171 0.039 Uiso 1 1 calc R

loop_
_atom_site_aniso_label
_atom_site_aniso_U_11
_atom_site_aniso_U_22
_atom_site_aniso_U_33
_atom_site_aniso_U_23
_atom_site_aniso_U_13
_atom_site_aniso_U_12
O1 0.0271(7) 0.0281(7) 0.0188(7) -0.0047(5) -0.0022(6) -0.0001(6)
O2 0.0233(7) 0.0331(8) 0.0286(8) -0.0012(6) -0.0041(6) 0.0032(6)
O3 0.0207(7) 0.0356(8) 0.0424(9) -0.0031(7) -0.0035(6) -0.0036(6)
O4 0.0213(6) 0.0217(6) 0.0331(7) -0.0033(6) 0.0009(6) -0.0021(5)
N1 0.0257(8) 0.0291(9) 0.0183(8) -0.0040(7) -0.0017(7) 0.0007(7)
C1 0.0537(15) 0.0542(15) 0.0277(12) -0.0001(10) -0.0115(11) 0.0080(12)
C2 0.0458(13) 0.0557(15) 0.0319(12) -0.0204(11) -0.0045(11) -0.0008(12)
C3 0.0504(14) 0.0428(13) 0.0420(14) -0.0101(10) -0.0062(12) -0.0153(12)
C4 0.0352(10) 0.0328(11) 0.0219(10) -0.0077(8) -0.0060(9) -0.0034(9)
C5 0.0254(10) 0.0187(9) 0.0206(10) 0.0029(7) -0.0027(8) 0.0015(7)
C6 0.0207(9) 0.0220(9) 0.0193(10) -0.0027(7) -0.0012(8) 0.0021(7)
C7 0.0196(9) 0.0210(9) 0.0202(10) -0.0013(7) -0.0006(8) 0.0028(7)
C8 0.0248(9) 0.0184(9) 0.0227(10) -0.0024(7) -0.0037(8) -0.0016(7)
C9 0.0277(10) 0.0273(10) 0.0322(11) 0.0008(8) -0.0031(9) 0.0030(8)
C10 0.0379(11) 0.0307(11) 0.0372(12) 0.0079(9) -0.0102(10) 0.0039(9)
C11 0.0454(13) 0.0346(11) 0.0272(11) 0.0089(9) -0.0051(10) -0.0078(10)
C12 0.0325(11) 0.0402(12) 0.0269(11) 0.0044(9) 0.0028(10) -0.0018(9)
C13 0.0261(9) 0.0309(11) 0.0264(10) 0.0034(8) -0.0023(9) 0.0044(8)
C14 0.0200(8) 0.0241(9) 0.0193(9) -0.0029(7) -0.0011(8) 0.0028(8)
C15 0.0228(9) 0.0297(10) 0.0179(9) -0.0024(8) -0.0004(8) 0.0000(8)
C16 0.0250(9) 0.0206(9) 0.0430(12) 0.0006(8) 0.0026(10) -0.0034(8)
C17 0.0276(10) 0.0259(11) 0.0734(17) 0.0039(11) 0.0070(12) 0.0013(9)
C18 0.0422(12) 0.0309(11) 0.0515(15) -0.0118(10) 0.0021(12) -0.0065(10)
C19 0.0335(11) 0.0375(12) 0.0483(14) 0.0118(11) 0.0032(11) -0.0041(10)
C20 0.0234(9) 0.0282(10) 0.0196(9) -0.0018(8) -0.0044(8) 0.0020(7)
C21 0.0267(10) 0.0255(10) 0.0194(9) -0.0020(8) 0.0026(8) -0.0022(8)
C22 0.0397(11) 0.0313(11) 0.0251(11) -0.0017(9) 0.0002(9) 0.0061(9)
C23 0.0309(10) 0.0265(10) 0.0193(9) -0.0062(8) 0.0032(8) 0.0049(8)
C24 0.0363(11) 0.0285(10) 0.0293(11) -0.0022(8) 0.0058(10) 0.0030(9)
C25 0.0513(14) 0.0310(12) 0.0337(12) 0.0042(9) 0.0158(11) 0.0079(10)
C26 0.0616(16) 0.0478(14) 0.0264(12) 0.0089(10) 0.0082(12) 0.0250(13)
C27 0.0422(13) 0.0602(16) 0.0285(12) -0.0007(11) -0.0043(11) 0.0178(12)
C28 0.0312(10) 0.0398(12) 0.0248(10) -0.0041(9) 0.0026(9) 0.0056(10)
C29 0.0305(10) 0.0263(10) 0.0196(9) -0.0007(7) -0.0044(8) 0.0053(8)
C30 0.0584(14) 0.0288(11) 0.0235(11) 0.0017(8) -0.0089(11) 0.0033(11)
C31 0.0248(8) 0.0220(9) 0.0198(9) -0.0006(7) 0.0003(8) 0.0035(8)
C32 0.0315(10) 0.0216(9) 0.0189(9) 0.0017(7) -0.0052(8) 0.0028(8)
C33 0.0339(11) 0.0271(11) 0.0410(12) 0.0054(9) 0.0003(11) 0.0046(9)
C34 0.0465(13) 0.0270(11) 0.0556(15) 0.0096(10) -0.0110(13) -0.0051(10)
C35 0.0668(16) 0.0213(10) 0.0354(12) 0.0008(9) -0.0137(13) 0.0006(11)
C36 0.0569(15) 0.0296(11) 0.0309(12) -0.0051(9) 0.0036(12) 0.0106(11)
C37 0.0406(11) 0.0276(10) 0.0286(11) -0.0019(8) 0.0020(10) 0.0049(10)

loop_
_atom_type_symbol
_atom_type_description
_atom_type_scat_dispersion_real
_atom_type_scat_dispersion_imag
_atom_type_scat_source
C C 0.0033 0.0000 'International Tables Vol C Tables 4.2.6.8 and 6.1.1.4'
H H 0.0000 0.0000 'International Tables Vol C Tables 4.2.6.8 and 6.1.1.4'
N N 0.0061 0.0000 'International Tables Vol C Tables 4.2.6.8 and 6.1.1.4'
O O 0.0106 0.0000 'International Tables Vol C Tables 4.2.6.8 and 6.1.1.4'

loop_
_geom_angle_atom_site_label_1
_geom_angle_atom_site_label_2
_geom_angle_atom_site_label_3
_geom_angle
C5 O1 C4 122.64(15)
C15 O4 C16 121.10(15)
C21 N1 C20 115.44(15)
C21 N1 H1 108.8(13)
C20 N1 H1 110.3(13)
C4 C1 H1A 109.5
C4 C1 H1B 109.5
H1A C1 H1B 109.5
C4 C1 H1C 109.5
H1A C1 H1C 109.5
H1B C1 H1C 109.5
C4 C2 H2A 109.5
C4 C2 H2B 109.5
H2A C2 H2B 109.5
C4 C2 H2C 109.5
H2A C2 H2C 109.5
H2B C2 H2C 109.5
C4 C3 H3A 109.5
C4 C3 H3B 109.5
H3A C3 H3B 109.5
C4 C3 H3C 109.5
H3A C3 H3C 109.5
H3B C3 H3C 109.5
O1 C4 C1 109.74(16)
O1 C4 C3 110.12(16)
C1 C4 C3 113.13(19)
O1 C4 C2 100.73(16)
C1 C4 C2 110.9(2)
C3 C4 C2 111.46(18)
O2 C5 O1 125.73(18)
O2 C5 C6 124.18(18)
O1 C5 C6 110.09(15)
C5 C6 C31 109.20(15)
C5 C6 C7 111.25(14)
C31 C6 C7 112.24(14)
C5 C6 H6 108.0
C31 C6 H6 108.0
C7 C6 H6 108.0
C8 C7 C14 114.00(14)
C8 C7 C6 111.23(14)
C14 C7 C6 106.33(14)
C8 C7 H7 107.2(11)
C14 C7 H7 110.1(11)
C6 C7 H7 107.8(11)
C9 C8 C13 118.28(17)
C9 C8 C7 120.33(17)
C13 C8 C7 121.35(16)
C10 C9 C8 120.9(2)
C10 C9 H9 119.5
C8 C9 H9 119.5
C11 C10 C9 120.3(2)
C11 C10 H10 119.9
C9 C10 H10 119.9
C10 C11 C12 119.65(19)
C10 C11 H11 120.2
C12 C11 H11 120.2
C11 C12 C13 120.3(2)
C11 C12 H12 119.9
C13 C12 H12 119.9
C12 C13 C8 120.60(18)
C12 C13 H13 119.7
C8 C13 H13 119.7
C15 C14 C7 114.74(15)
C15 C14 C20 111.79(14)
C7 C14 C20 110.38(14)
C15 C14 H14 106.5
C7 C14 H14 106.5
C20 C14 H14 106.5
O3 C15 O4 125.43(17)
O3 C15 C14 122.53(17)
O4 C15 C14 112.03(15)
O4 C16 C18 110.42(16)
O4 C16 C17 101.93(15)
C18 C16 C17 110.98(19)
O4 C16 C19 109.18(16)
C18 C16 C19 113.40(17)
C17 C16 C19 110.33(19)
C16 C17 H17A 109.5
C16 C17 H17B 109.5
H17A C17 H17B 109.5
C16 C17 H17C 109.5
H17A C17 H17C 109.5
H17B C17 H17C 109.5
C16 C18 H18A 109.5
C16 C18 H18B 109.5
H18A C18 H18B 109.5
C16 C18 H18C 109.5
H18A C18 H18C 109.5
H18B C18 H18C 109.5
C16 C19 H19A 109.5
C16 C19 H19B 109.5
H19A C19 H19B 109.5
C16 C19 H19C 109.5
H19A C19 H19C 109.5
H19B C19 H19C 109.5
N1 C20 C29 112.02(15)
N1 C20 C14 112.78(15)
C29 C20 C14 108.53(14)
N1 C20 H20 107.8
C29 C20 H20 107.8
C14 C20 H20 107.8
N1 C21 C23 110.14(15)
N1 C21 C22 108.27(15)
C23 C21 C22 112.07(16)
N1 C21 H21 108.8
C23 C21 H21 108.8
C22 C21 H21 108.8
C21 C22 H22A 109.5
C21 C22 H22B 109.5
H22A C22 H22B 109.5
C21 C22 H22C 109.5
H22A C22 H22C 109.5
H22B C22 H22C 109.5
C28 C23 C24 118.20(19)
C28 C23 C21 121.04(18)
C24 C23 C21 120.76(18)
C25 C24 C23 120.9(2)
C25 C24 H24 119.5
C23 C24 H24 119.5
C24 C25 C26 120.3(2)
C24 C25 H25 119.9
C26 C25 H25 119.9
C27 C26 C25 119.4(2)
C27 C26 H26 120.3
C25 C26 H26 120.3
C26 C27 C28 120.2(2)
C26 C27 H27 119.9
C28 C27 H27 119.9
C23 C28 C27 121.0(2)
C23 C28 H28 119.5
C27 C28 H28 119.5
C30 C29 C31 112.09(17)
C30 C29 C20 111.85(15)
C31 C29 C20 110.33(14)
C30 C29 H29 107.4
C31 C29 H29 107.4
C20 C29 H29 107.4
C29 C30 H30A 109.5
C29 C30 H30B 109.5
H30A C30 H30B 109.5
C29 C30 H30C 109.5
H30A C30 H30C 109.5
H30B C30 H30C 109.5
C32 C31 C29 113.69(15)
C32 C31 C6 109.45(14)
C29 C31 C6 110.18(14)
C32 C31 H31 107.8
C29 C31 H31 107.8
C6 C31 H31 107.8
C33 C32 C37 118.17(18)
C33 C32 C31 121.14(18)
C37 C32 C31 120.61(18)
C34 C33 C32 121.0(2)
C34 C33 H33 119.5
C32 C33 H33 119.5
C35 C34 C33 120.3(2)
C35 C34 H34 119.9
C33 C34 H34 119.9
C34 C35 C36 119.3(2)
C34 C35 H35 120.3
C36 C35 H35 120.3
C35 C36 C37 120.8(2)
C35 C36 H36 119.6
C37 C36 H36 119.6
C36 C37 C32 120.4(2)
C36 C37 H37 119.8
C32 C37 H37 119.8

loop_
_geom_bond_atom_site_label_1
_geom_bond_atom_site_label_2
_geom_bond_distance
O1 C5 1.340(2)
O1 C4 1.477(2)
O2 C5 1.213(2)
O3 C15 1.212(2)
O4 C15 1.340(2)
O4 C16 1.485(2)
N1 C21 1.474(2)
N1 C20 1.478(2)
N1 H1 0.90(2)
C1 C4 1.518(3)
C1 H1A 0.9800
C1 H1B 0.9800
C1 H1C 0.9800
C2 C4 1.527(3)
C2 H2A 0.9800
C2 H2B 0.9800
C2 H2C 0.9800
C3 C4 1.518(3)
C3 H3A 0.9800
C3 H3B 0.9800
C3 H3C 0.9800
C5 C6 1.514(3)
C6 C31 1.547(2)
C6 C7 1.548(2)
C6 H6 1.0000
C7 C8 1.524(3)
C7 C14 1.544(2)
C7 H7 0.99(2)
C8 C9 1.395(3)
C8 C13 1.396(3)
C9 C10 1.388(3)
C9 H9 0.9500
C10 C11 1.380(3)
C10 H10 0.9500
C11 C12 1.386(3)
C11 H11 0.9500
C12 C13 1.393(3)
C12 H12 0.9500
C13 H13 0.9500
C14 C15 1.518(3)
C14 C20 1.557(3)
C14 H14 1.0000
C16 C18 1.519(3)
C16 C17 1.523(3)
C16 C19 1.525(3)
C17 H17A 0.9800
C17 H17B 0.9800
C17 H17C 0.9800
C18 H18A 0.9800
C18 H18B 0.9800
C18 H18C 0.9800
C19 H19A 0.9800
C19 H19B 0.9800
C19 H19C 0.9800
C20 C29 1.541(3)
C20 H20 1.0000
C21 C23 1.521(3)
C21 C22 1.527(3)
C21 H21 1.0000
C22 H22A 0.9800
C22 H22B 0.9800
C22 H22C 0.9800
C23 C28 1.388(3)
C23 C24 1.394(3)
C24 C25 1.385(3)
C24 H24 0.9500
C25 C26 1.391(4)
C25 H25 0.9500
C26 C27 1.379(4)
C26 H26 0.9500
C27 C28 1.393(3)
C27 H27 0.9500
C28 H28 0.9500
C29 C30 1.530(3)
C29 C31 1.540(3)
C29 H29 1.0000
C30 H30A 0.9800
C30 H30B 0.9800
C30 H30C 0.9800
C31 C32 1.526(2)
C31 H31 1.0000
C32 C33 1.390(3)
C32 C37 1.395(3)
C33 C34 1.390(3)
C33 H33 0.9500
C34 C35 1.377(3)
C34 H34 0.9500
C35 C36 1.380(3)
C35 H35 0.9500
C36 C37 1.388(3)
C36 H36 0.9500
C37 H37 0.9500

loop_
_geom_torsion_atom_site_label_1
_geom_torsion_atom_site_label_2
_geom_torsion_atom_site_label_3
_geom_torsion_atom_site_label_4
_geom_torsion
C5 O1 C4 C1 64.8(2)
C5 O1 C4 C3 -60.4(2)
C5 O1 C4 C2 -178.14(17)
C4 O1 C5 O2 -1.6(3)
C4 O1 C5 C6 177.23(15)
O2 C5 C6 C31 59.5(2)
O1 C5 C6 C31 -119.33(16)
O2 C5 C6 C7 -64.9(2)
O1 C5 C6 C7 116.24(16)
C5 C6 C7 C8 -53.42(19)
C31 C6 C7 C8 -176.13(14)
C5 C6 C7 C14 -178.07(15)
C31 C6 C7 C14 59.22(18)
C14 C7 C8 C9 -128.45(18)
C6 C7 C8 C9 111.33(18)
C14 C7 C8 C13 53.8(2)
C6 C7 C8 C13 -66.4(2)
C13 C8 C9 C10 0.1(3)
C7 C8 C9 C10 -177.70(18)
C8 C9 C10 C11 -0.1(3)
C9 C10 C11 C12 -0.1(3)
C10 C11 C12 C13 0.3(3)
C11 C12 C13 C8 -0.3(3)
C9 C8 C13 C12 0.0(3)
C7 C8 C13 C12 177.84(18)
C8 C7 C14 C15 47.7(2)
C6 C7 C14 C15 170.62(15)
C8 C7 C14 C20 175.08(14)
C6 C7 C14 C20 -61.99(18)
C16 O4 C15 O3 8.4(3)
C16 O4 C15 C14 -171.94(15)
C7 C14 C15 O3 -142.86(19)
C20 C14 C15 O3 90.5(2)
C7 C14 C15 O4 37.5(2)
C20 C14 C15 O4 -89.18(18)
C15 O4 C16 C18 -66.7(2)
C15 O4 C16 C17 175.28(17)
C15 O4 C16 C19 58.6(2)
C21 N1 C20 C29 133.30(16)
C21 N1 C20 C14 -103.91(18)
C15 C14 C20 N1 67.49(19)
C7 C14 C20 N1 -61.51(18)
C15 C14 C20 C29 -167.79(15)
C7 C14 C20 C29 63.21(18)
C20 N1 C21 C23 -83.6(2)
C20 N1 C21 C22 153.57(16)
N1 C21 C23 C28 117.66(19)
C22 C21 C23 C28 -121.74(19)
N1 C21 C23 C24 -62.5(2)
C22 C21 C23 C24 58.1(2)
C28 C23 C24 C25 1.3(3)
C21 C23 C24 C25 -178.51(17)
C23 C24 C25 C26 -1.4(3)
C24 C25 C26 C27 0.6(3)
C25 C26 C27 C28 0.1(3)
C24 C23 C28 C27 -0.6(3)
C21 C23 C28 C27 179.24(18)
C26 C27 C28 C23 -0.1(3)
N1 C20 C29 C30 -59.2(2)
C14 C20 C29 C30 175.65(17)
N1 C20 C29 C31 66.32(19)
C14 C20 C29 C31 -58.85(19)
C30 C29 C31 C32 -55.3(2)
C20 C29 C31 C32 179.31(15)
C30 C29 C31 C6 -178.59(15)
C20 C29 C31 C6 56.05(19)
C5 C6 C31 C32 53.13(19)
C7 C6 C31 C32 176.98(15)
C5 C6 C31 C29 178.84(15)
C7 C6 C31 C29 -57.31(18)
C29 C31 C32 C33 116.4(2)
C6 C31 C32 C33 -119.97(19)
C29 C31 C32 C37 -67.0(2)
C6 C31 C32 C37 56.6(2)
C37 C32 C33 C34 -1.2(3)
C31 C32 C33 C34 175.50(19)
C32 C33 C34 C35 0.3(3)
C33 C34 C35 C36 0.6(3)
C34 C35 C36 C37 -0.7(3)
C35 C36 C37 C32 -0.1(3)
C33 C32 C37 C36 1.1(3)
C31 C32 C37 C36 -175.63(18)
